data_7042083
loop_
_publ_author_name
'Pop, Alexandra'
'Bellini, Cl\'ement'
'\,Suteu, R\(azvan'
'Dorcet, Vincent'
'Roisnel, Thierry'
'Carpentier, Jean-Fran\,cois'
'Silvestru, Anca'
'Sarazin, Yann'

_publ_section_title
;
 Cadmium complexes bearing (Me2)N^E^O(-) (E = S, Se)
 organochalcogenoalkoxides and their zinc and mercury analogues.
;
_journal_issue 10
_journal_name_full 'Dalton transactions (Cambridge, England : 2003)'
_journal_page_first 3179
_journal_page_last 3191
_journal_paper_doi 10.1039/c7dt00279c
_journal_volume 46
_journal_year 2017
_chemical_compound_source 'synthesis as described'
_chemical_formula_moiety 'C19 H32 Cd F6 N2 O Se Si2'
_chemical_formula_sum 'C19 H32 Cd F6 N2 O Se Si2'
_chemical_formula_weight 666.01
_chemical_name_systematic
;
 ?
;
_space_group_IT_number 2
_symmetry_cell_setting triclinic
_symmetry_Int_Tables_number 2
_symmetry_space_group_name_Hall '-P 1'
_symmetry_space_group_name_H-M 'P -1'
_atom_sites_solution_hydrogens geom
_atom_sites_solution_primary direct
_atom_sites_solution_secondary difmap
_audit_conform_dict_location ftp://ftp.iucr.org/pub/cif_core.dic
_audit_conform_dict_name cif_core.dic
_audit_conform_dict_version 2.3
_audit_creation_date 2015-05-19T17:47:47-00:00
_audit_creation_method 'WinGX routine CIF_UPDATE'
_audit_update_record
;
2016-11-22 deposited with the CCDC.
2017-02-13 downloaded from the CCDC.
;
_cell_angle_alpha 92.875(3)
_cell_angle_beta 90.825(3)
_cell_angle_gamma 98.109(2)
_cell_formula_units_Z 2
_cell_length_a 9.9777(6)
_cell_length_b 10.8108(7)
_cell_length_c 13.9716(9)
_cell_measurement_reflns_used 3192
_cell_measurement_temperature 150(2)
_cell_measurement_theta_max 25.37
_cell_measurement_theta_min 2.55
_cell_measurement_wavelength 0.71073
_cell_volume 1489.78(16)
_computing_cell_refinement 'Bruker APEX2 (Bruker, 2006)'
_computing_data_collection 'Bruker APEX2 (Bruker, 2006)'
_computing_data_reduction 'Bruker APEX2 (Bruker, 2006)'
_computing_molecular_graphics 'Ortep-3 for Windows (Farrugia, 1997)'
_computing_publication_material
;
          WinGX publication routines (Farrugia, 2012),
          CRYSCALc (T. Roisnel, local program, 2014)
;
_computing_structure_refinement 'SHELXL-97 (Sheldrick, 1997)'
_computing_structure_solution 'SIR97 (Altomare et al., 1999)'
_diffrn_ambient_temperature 150(2)
_diffrn_detector 'CCD plate'
_diffrn_measured_fraction_theta_full 0.994
_diffrn_measured_fraction_theta_max 0.979
_diffrn_measurement_device_type 'APEXII, Bruker-AXS'
_diffrn_measurement_method 'CCD rotation images, thin slices'
_diffrn_radiation_monochromator graphite
_diffrn_radiation_probe x-ray
_diffrn_radiation_type MoK\a
_diffrn_radiation_wavelength 0.71073
_diffrn_reflns_av_R_equivalents 0.0368
_diffrn_reflns_av_unetI/netI 0.0681
_diffrn_reflns_limit_h_max 12
_diffrn_reflns_limit_h_min -11
_diffrn_reflns_limit_k_max 13
_diffrn_reflns_limit_k_min -14
_diffrn_reflns_limit_l_max 15
_diffrn_reflns_limit_l_min -18
_diffrn_reflns_number 13325
_diffrn_reflns_theta_full 25
_diffrn_reflns_theta_max 27.55
_diffrn_reflns_theta_min 2.92
_exptl_absorpt_coefficient_mu 2.085
_exptl_absorpt_correction_T_max 0.606
_exptl_absorpt_correction_T_min 0.451
_exptl_absorpt_correction_type multi-scan
_exptl_absorpt_process_details
;
  [Sheldrick, G.M. (2002). SADABS Bruker AXS Inc., Madison, Wisconsin, USA]
;
_exptl_crystal_colour colourless
_exptl_crystal_density_diffrn 1.485
_exptl_crystal_density_method 'not measured'
_exptl_crystal_description block
_exptl_crystal_F_000 664
_exptl_crystal_size_max 0.57
_exptl_crystal_size_mid 0.29
_exptl_crystal_size_min 0.24
_platon_squeeze_details
;
;
_refine_diff_density_max 0.582
_refine_diff_density_min -0.49
_refine_diff_density_rms 0.104
_refine_ls_extinction_method none
_refine_ls_goodness_of_fit_ref 0.932
_refine_ls_hydrogen_treatment constr
_refine_ls_matrix_type full
_refine_ls_number_parameters 297
_refine_ls_number_reflns 6730
_refine_ls_number_restraints 0
_refine_ls_restrained_S_all 0.932
_refine_ls_R_factor_all 0.0558
_refine_ls_R_factor_gt 0.0369
_refine_ls_shift/su_max 0.001
_refine_ls_shift/su_mean 0
_refine_ls_structure_factor_coef Fsqd
_refine_ls_weighting_details 'calc w=1/[\s^2^(Fo^2^)+(0.0337P)^2^+0.0000P] where P=(Fo^2^+2Fc^2^)/3'
_refine_ls_weighting_scheme calc
_refine_ls_wR_factor_gt 0.0764
_refine_ls_wR_factor_ref 0.0812
_reflns_number_gt 4972
_reflns_number_total 6730
_reflns_threshold_expression >2sigma(I)
_cod_data_source_file c7dt00279c2.cif
_cod_data_source_block ALE279
_cod_depositor_comments 'Adding full bibliography for 7042078--7042085.cif.'
_cod_database_code 7042083

loop_
_symmetry_equiv_pos_as_xyz
'x, y, z'
'-x, -y, -z'

loop_
_atom_site_label
_atom_site_type_symbol
_atom_site_fract_x
_atom_site_fract_y
_atom_site_fract_z
_atom_site_U_iso_or_equiv
_atom_site_adp_type
_atom_site_occupancy
_atom_site_symmetry_multiplicity
_atom_site_calc_flag
_atom_site_refinement_flags
Cd1 Cd 0.44143(2) 0.57336(2) 0.244040(18) 0.02305(8) Uani 1 1 d .
Se1 Se 0.46498(3) 0.38952(3) 0.10611(2) 0.02344(9) Uani 1 1 d .
N1 N 0.4051(3) 0.7561(2) 0.2263(2) 0.0273(7) Uani 1 1 d .
Si1 Si 0.28008(11) 0.77621(9) 0.14634(7) 0.0298(2) Uani 1 1 d .
Si2 Si 0.51303(11) 0.86865(9) 0.28865(8) 0.0318(2) Uani 1 1 d .
C2 C 0.2168(4) 0.6242(3) 0.0788(3) 0.0361(9) Uani 1 1 d .
H2A H 0.2919 0.5933 0.0451 0.054 Uiso 1 1 calc R
H2B H 0.1465 0.6373 0.0322 0.054 Uiso 1 1 calc R
H2C H 0.1788 0.5626 0.1239 0.054 Uiso 1 1 calc R
C3 C 0.1293(4) 0.8285(4) 0.2055(3) 0.0419(10) Uani 1 1 d .
H3A H 0.0941 0.7679 0.2521 0.063 Uiso 1 1 calc R
H3B H 0.0589 0.8344 0.1569 0.063 Uiso 1 1 calc R
H3C H 0.1557 0.9107 0.2385 0.063 Uiso 1 1 calc R
C4 C 0.3405(4) 0.8919(4) 0.0550(3) 0.0482(11) Uani 1 1 d .
H4A H 0.3679 0.9744 0.0872 0.072 Uiso 1 1 calc R
H4B H 0.2671 0.8967 0.0085 0.072 Uiso 1 1 calc R
H4C H 0.418 0.8649 0.0216 0.072 Uiso 1 1 calc R
C5 C 0.4308(4) 1.0094(3) 0.3221(3) 0.0535(13) Uani 1 1 d .
H5A H 0.3952 1.0419 0.2641 0.08 Uiso 1 1 calc R
H5B H 0.4976 1.0739 0.354 0.08 Uiso 1 1 calc R
H5C H 0.3563 0.986 0.3656 0.08 Uiso 1 1 calc R
C6 C 0.6672(4) 0.9241(4) 0.2196(3) 0.0546(13) Uani 1 1 d .
H6A H 0.7156 0.8533 0.2033 0.082 Uiso 1 1 calc R
H6B H 0.7266 0.9877 0.2587 0.082 Uiso 1 1 calc R
H6C H 0.6402 0.9604 0.1607 0.082 Uiso 1 1 calc R
C7 C 0.5706(5) 0.8065(4) 0.4014(3) 0.0500(12) Uani 1 1 d .
H7A H 0.4917 0.7753 0.4387 0.075 Uiso 1 1 calc R
H7B H 0.6278 0.8734 0.4389 0.075 Uiso 1 1 calc R
H7C H 0.6226 0.738 0.3859 0.075 Uiso 1 1 calc R
O11 O 0.6034(2) 0.4920(2) 0.30722(16) 0.0248(5) Uani 1 1 d .
C12 C 0.6796(3) 0.4192(3) 0.2563(2) 0.0228(7) Uani 1 1 d .
C13 C 0.7889(4) 0.5031(4) 0.2025(3) 0.0341(9) Uani 1 1 d .
F14 F 0.7290(2) 0.5606(2) 0.13345(16) 0.0447(6) Uani 1 1 d .
F15 F 0.8573(2) 0.5928(2) 0.25910(16) 0.0512(7) Uani 1 1 d .
F16 F 0.8797(2) 0.4411(2) 0.15870(16) 0.0470(6) Uani 1 1 d .
C17 C 0.7489(3) 0.3452(3) 0.3278(3) 0.0278(8) Uani 1 1 d .
F18 F 0.6565(2) 0.27901(19) 0.38118(15) 0.0364(5) Uani 1 1 d .
F19 F 0.8200(2) 0.2609(2) 0.28536(15) 0.0411(6) Uani 1 1 d .
F20 F 0.83341(19) 0.4170(2) 0.38840(14) 0.0356(5) Uani 1 1 d .
C21 C 0.6015(3) 0.3209(3) 0.1819(2) 0.0240(7) Uani 1 1 d .
H21A H 0.5564 0.2493 0.2165 0.029 Uiso 1 1 calc R
H21B H 0.6673 0.2891 0.138 0.029 Uiso 1 1 calc R
N31 N 0.2869(3) 0.4450(2) 0.33326(19) 0.0206(6) Uani 1 1 d .
C32 C 0.3402(4) 0.4757(3) 0.4325(2) 0.0326(9) Uani 1 1 d .
H32A H 0.3395 0.5648 0.4487 0.049 Uiso 1 1 calc R
H32B H 0.4332 0.4567 0.4373 0.049 Uiso 1 1 calc R
H32C H 0.2833 0.4258 0.4771 0.049 Uiso 1 1 calc R
C33 C 0.1468(3) 0.4710(3) 0.3274(3) 0.0306(8) Uani 1 1 d .
H33A H 0.11 0.4483 0.2625 0.046 Uiso 1 1 calc R
H33B H 0.1448 0.5603 0.3422 0.046 Uiso 1 1 calc R
H33C H 0.0921 0.4218 0.3735 0.046 Uiso 1 1 calc R
C34 C 0.2963(3) 0.3114(3) 0.3108(2) 0.0206(7) Uani 1 1 d .
H34A H 0.2499 0.2615 0.3614 0.025 Uiso 1 1 calc R
H34B H 0.3929 0.2996 0.3129 0.025 Uiso 1 1 calc R
C35 C 0.2359(3) 0.2608(3) 0.2148(2) 0.0218(7) Uani 1 1 d .
C36 C 0.1100(3) 0.1872(3) 0.2124(3) 0.0301(8) Uani 1 1 d .
H36 H 0.067 0.1698 0.2714 0.036 Uiso 1 1 calc R
C37 C 0.0444(4) 0.1380(3) 0.1287(3) 0.0379(10) Uani 1 1 d .
H37 H -0.0429 0.09 0.1302 0.045 Uiso 1 1 calc R
C38 C 0.1066(4) 0.1593(3) 0.0435(3) 0.0393(10) Uani 1 1 d .
H38 H 0.062 0.1264 -0.0147 0.047 Uiso 1 1 calc R
C39 C 0.2345(4) 0.2286(3) 0.0413(3) 0.0314(8) Uani 1 1 d .
H39 H 0.2785 0.2413 -0.0179 0.038 Uiso 1 1 calc R
C40 C 0.2978(3) 0.2795(3) 0.1270(2) 0.0226(7) Uani 1 1 d .

loop_
_atom_site_aniso_label
_atom_site_aniso_U_11
_atom_site_aniso_U_22
_atom_site_aniso_U_33
_atom_site_aniso_U_23
_atom_site_aniso_U_13
_atom_site_aniso_U_12
Cd1 0.02308(14) 0.01716(13) 0.02893(15) 0.00029(10) -0.00157(10) 0.00349(10)
Se1 0.02543(19) 0.02439(19) 0.02033(19) 0.00089(14) 0.00018(14) 0.00309(15)
N1 0.0348(17) 0.0153(15) 0.0321(17) -0.0005(12) -0.0055(14) 0.0055(13)
Si1 0.0367(6) 0.0261(5) 0.0286(6) 0.0058(4) 0.0001(5) 0.0100(5)
Si2 0.0396(6) 0.0200(5) 0.0344(6) -0.0018(4) -0.0002(5) 0.0003(5)
C2 0.043(2) 0.036(2) 0.029(2) 0.0014(17) -0.0111(18) 0.0070(18)
C3 0.039(2) 0.043(3) 0.046(3) 0.001(2) 0.003(2) 0.014(2)
C4 0.060(3) 0.041(3) 0.046(3) 0.015(2) -0.001(2) 0.013(2)
C5 0.060(3) 0.021(2) 0.076(3) -0.015(2) 0.000(3) 0.002(2)
C6 0.050(3) 0.049(3) 0.058(3) -0.010(2) 0.007(2) -0.013(2)
C7 0.066(3) 0.035(2) 0.045(3) -0.004(2) -0.019(2) -0.003(2)
O11 0.0224(12) 0.0252(13) 0.0269(13) -0.0078(10) -0.0025(10) 0.0070(10)
C12 0.0173(17) 0.0262(19) 0.0244(19) 0.0001(15) -0.0013(14) 0.0018(14)
C13 0.025(2) 0.043(2) 0.032(2) 0.0040(18) -0.0058(17) -0.0005(17)
F14 0.0369(13) 0.0502(15) 0.0457(14) 0.0203(11) -0.0006(11) -0.0039(11)
F15 0.0409(14) 0.0519(15) 0.0520(15) 0.0010(12) -0.0040(12) -0.0227(12)
F16 0.0246(12) 0.0748(17) 0.0420(14) 0.0047(12) 0.0119(10) 0.0069(12)
C17 0.0240(19) 0.032(2) 0.029(2) -0.0012(16) 0.0009(16) 0.0091(16)
F18 0.0322(12) 0.0410(13) 0.0363(12) 0.0122(10) 0.0015(10) 0.0029(10)
F19 0.0390(13) 0.0461(14) 0.0438(13) -0.0019(11) 0.0001(10) 0.0275(11)
F20 0.0224(11) 0.0484(14) 0.0351(12) -0.0028(10) -0.0080(9) 0.0043(10)
C21 0.0219(17) 0.0247(19) 0.0261(19) -0.0025(15) 0.0001(14) 0.0074(14)
N31 0.0142(13) 0.0248(15) 0.0235(15) -0.0011(12) -0.0008(11) 0.0059(11)
C32 0.036(2) 0.041(2) 0.0204(19) -0.0065(16) 0.0013(16) 0.0060(18)
C33 0.0207(18) 0.034(2) 0.039(2) 0.0026(17) 0.0023(16) 0.0089(16)
C34 0.0192(17) 0.0199(17) 0.0238(18) 0.0056(14) 0.0040(14) 0.0048(13)
C35 0.0203(17) 0.0154(16) 0.0301(19) -0.0014(14) -0.0039(14) 0.0052(13)
C36 0.0274(19) 0.0223(19) 0.040(2) 0.0012(16) -0.0012(17) 0.0027(15)
C37 0.028(2) 0.029(2) 0.055(3) -0.0036(19) -0.0122(19) 0.0013(17)
C38 0.044(2) 0.026(2) 0.045(3) -0.0097(18) -0.028(2) 0.0035(18)
C39 0.041(2) 0.025(2) 0.027(2) -0.0038(15) -0.0089(17) 0.0044(17)
C40 0.0239(18) 0.0126(16) 0.031(2) -0.0019(14) -0.0066(15) 0.0023(13)

loop_
_atom_type_symbol
_atom_type_description
_atom_type_scat_dispersion_real
_atom_type_scat_dispersion_imag
_atom_type_scat_source
C C 0.0033 0.0016 'International Tables Vol C Tables 4.2.6.8 and 6.1.1.4'
H H 0 0 'International Tables Vol C Tables 4.2.6.8 and 6.1.1.4'
Cd Cd -0.8075 1.2024 'International Tables Vol C Tables 4.2.6.8 and 6.1.1.4'
F F 0.0171 0.0103 'International Tables Vol C Tables 4.2.6.8 and 6.1.1.4'
N N 0.0061 0.0033 'International Tables Vol C Tables 4.2.6.8 and 6.1.1.4'
O O 0.0106 0.006 'International Tables Vol C Tables 4.2.6.8 and 6.1.1.4'
Se Se -0.0929 2.2259 'International Tables Vol C Tables 4.2.6.8 and 6.1.1.4'
Si Si 0.0817 0.0704 'International Tables Vol C Tables 4.2.6.8 and 6.1.1.4'

loop_
_geom_angle_atom_site_label_1
_geom_angle_atom_site_label_2
_geom_angle_atom_site_label_3
_geom_angle
N1 Cd1 O11 134.37(10)
N1 Cd1 N31 117.76(10)
O11 Cd1 N31 89.29(9)
N1 Cd1 Se1 128.43(8)
O11 Cd1 Se1 80.64(6)
N31 Cd1 Se1 94.02(6)
C40 Se1 C21 104.16(14)
C40 Se1 Cd1 99.22(9)
C21 Se1 Cd1 92.43(9)
Si2 N1 Si1 127.82(17)
Si2 N1 Cd1 114.92(15)
Si1 N1 Cd1 117.11(14)
N1 Si1 C3 112.79(16)
N1 Si1 C2 110.21(15)
C3 Si1 C2 106.12(18)
N1 Si1 C4 112.33(18)
C3 Si1 C4 108.04(19)
C2 Si1 C4 107.00(19)
N1 Si2 C7 109.96(16)
N1 Si2 C6 112.53(17)
C7 Si2 C6 107.6(2)
N1 Si2 C5 111.96(17)
C7 Si2 C5 107.6(2)
C6 Si2 C5 107.0(2)
Si1 C2 H2A 109.5
Si1 C2 H2B 109.5
H2A C2 H2B 109.5
Si1 C2 H2C 109.5
H2A C2 H2C 109.5
H2B C2 H2C 109.5
Si1 C3 H3A 109.5
Si1 C3 H3B 109.5
H3A C3 H3B 109.5
Si1 C3 H3C 109.5
H3A C3 H3C 109.5
H3B C3 H3C 109.5
Si1 C4 H4A 109.5
Si1 C4 H4B 109.5
H4A C4 H4B 109.5
Si1 C4 H4C 109.5
H4A C4 H4C 109.5
H4B C4 H4C 109.5
Si2 C5 H5A 109.5
Si2 C5 H5B 109.5
H5A C5 H5B 109.5
Si2 C5 H5C 109.5
H5A C5 H5C 109.5
H5B C5 H5C 109.5
Si2 C6 H6A 109.5
Si2 C6 H6B 109.5
H6A C6 H6B 109.5
Si2 C6 H6C 109.5
H6A C6 H6C 109.5
H6B C6 H6C 109.5
Si2 C7 H7A 109.5
Si2 C7 H7B 109.5
H7A C7 H7B 109.5
Si2 C7 H7C 109.5
H7A C7 H7C 109.5
H7B C7 H7C 109.5
C12 O11 Cd1 122.91(19)
O11 C12 C17 107.3(3)
O11 C12 C13 109.5(3)
C17 C12 C13 109.1(3)
O11 C12 C21 116.2(3)
C17 C12 C21 106.5(3)
C13 C12 C21 108.2(3)
F15 C13 F16 107.2(3)
F15 C13 F14 106.5(3)
F16 C13 F14 106.4(3)
F15 C13 C12 112.6(3)
F16 C13 C12 114.3(3)
F14 C13 C12 109.4(3)
F20 C17 F18 106.7(3)
F20 C17 F19 106.9(3)
F18 C17 F19 105.8(3)
F20 C17 C12 113.3(3)
F18 C17 C12 110.5(3)
F19 C17 C12 113.2(3)
C12 C21 Se1 113.0(2)
C12 C21 H21A 109
Se1 C21 H21A 109
C12 C21 H21B 109
Se1 C21 H21B 109
H21A C21 H21B 107.8
C33 N31 C34 111.8(3)
C33 N31 C32 109.1(3)
C34 N31 C32 107.4(3)
C33 N31 Cd1 115.0(2)
C34 N31 Cd1 110.89(18)
C32 N31 Cd1 101.99(19)
N31 C32 H32A 109.5
N31 C32 H32B 109.5
H32A C32 H32B 109.5
N31 C32 H32C 109.5
H32A C32 H32C 109.5
H32B C32 H32C 109.5
N31 C33 H33A 109.5
N31 C33 H33B 109.5
H33A C33 H33B 109.5
N31 C33 H33C 109.5
H33A C33 H33C 109.5
H33B C33 H33C 109.5
N31 C34 C35 114.7(3)
N31 C34 H34A 108.6
C35 C34 H34A 108.6
N31 C34 H34B 108.6
C35 C34 H34B 108.6
H34A C34 H34B 107.6
C36 C35 C40 116.4(3)
C36 C35 C34 118.4(3)
C40 C35 C34 125.2(3)
C37 C36 C35 123.2(4)
C37 C36 H36 118.4
C35 C36 H36 118.4
C38 C37 C36 119.0(4)
C38 C37 H37 120.5
C36 C37 H37 120.5
C37 C38 C39 120.5(3)
C37 C38 H38 119.8
C39 C38 H38 119.8
C38 C39 C40 119.4(4)
C38 C39 H39 120.3
C40 C39 H39 120.3
C35 C40 C39 121.3(3)
C35 C40 Se1 125.8(2)
C39 C40 Se1 112.5(3)

loop_
_geom_bond_atom_site_label_1
_geom_bond_atom_site_label_2
_geom_bond_distance
Cd1 N1 2.085(3)
Cd1 O11 2.145(2)
Cd1 N31 2.341(3)
Cd1 Se1 2.7348(4)
Se1 C40 1.942(3)
Se1 C21 1.962(3)
N1 Si2 1.702(3)
N1 Si1 1.706(3)
Si1 C3 1.870(4)
Si1 C2 1.877(4)
Si1 C4 1.878(4)
Si2 C7 1.857(4)
Si2 C6 1.870(4)
Si2 C5 1.870(4)
C2 H2A 0.98
C2 H2B 0.98
C2 H2C 0.98
C3 H3A 0.98
C3 H3B 0.98
C3 H3C 0.98
C4 H4A 0.98
C4 H4B 0.98
C4 H4C 0.98
C5 H5A 0.98
C5 H5B 0.98
C5 H5C 0.98
C6 H6A 0.98
C6 H6B 0.98
C6 H6C 0.98
C7 H7A 0.98
C7 H7B 0.98
C7 H7C 0.98
O11 C12 1.353(4)
C12 C17 1.527(5)
C12 C13 1.546(5)
C12 C21 1.565(4)
C13 F15 1.323(4)
C13 F16 1.338(4)
C13 F14 1.350(4)
C17 F20 1.327(4)
C17 F18 1.343(4)
C17 F19 1.351(4)
C21 H21A 0.99
C21 H21B 0.99
N31 C33 1.466(4)
N31 C34 1.479(4)
N31 C32 1.483(4)
C32 H32A 0.98
C32 H32B 0.98
C32 H32C 0.98
C33 H33A 0.98
C33 H33B 0.98
C33 H33C 0.98
C34 C35 1.507(4)
C34 H34A 0.99
C34 H34B 0.99
C35 C36 1.389(4)
C35 C40 1.393(5)
C36 C37 1.378(5)
C36 H36 0.95
C37 C38 1.365(5)
C37 H37 0.95
C38 C39 1.387(5)
C38 H38 0.95
C39 C40 1.396(4)
C39 H39 0.95

loop_
_geom_torsion_atom_site_label_1
_geom_torsion_atom_site_label_2
_geom_torsion_atom_site_label_3
_geom_torsion_atom_site_label_4
_geom_torsion
N1 Cd1 Se1 C40 -109.78(14)
O11 Cd1 Se1 C40 109.51(12)
N31 Cd1 Se1 C40 20.90(12)
N1 Cd1 Se1 C21 145.45(14)
O11 Cd1 Se1 C21 4.74(11)
N31 Cd1 Se1 C21 -83.87(12)
O11 Cd1 N1 Si2 -11.1(2)
N31 Cd1 N1 Si2 108.61(16)
Se1 Cd1 N1 Si2 -130.13(12)
O11 Cd1 N1 Si1 164.78(12)
N31 Cd1 N1 Si1 -75.53(18)
Se1 Cd1 N1 Si1 45.7(2)
Si2 N1 Si1 C3 -73.8(3)
Cd1 N1 Si1 C3 110.94(19)
Si2 N1 Si1 C2 167.8(2)
Cd1 N1 Si1 C2 -7.5(2)
Si2 N1 Si1 C4 48.6(3)
Cd1 N1 Si1 C4 -126.67(19)
Si1 N1 Si2 C7 153.8(2)
Cd1 N1 Si2 C7 -30.9(2)
Si1 N1 Si2 C6 -86.3(3)
Cd1 N1 Si2 C6 89.0(2)
Si1 N1 Si2 C5 34.3(3)
Cd1 N1 Si2 C5 -150.42(19)
N1 Cd1 O11 C12 -117.2(2)
N31 Cd1 O11 C12 113.0(2)
Se1 Cd1 O11 C12 18.8(2)
Cd1 O11 C12 C17 -161.4(2)
Cd1 O11 C12 C13 80.4(3)
Cd1 O11 C12 C21 -42.5(4)
O11 C12 C13 F15 50.1(4)
C17 C12 C13 F15 -67.0(4)
C21 C12 C13 F15 177.5(3)
O11 C12 C13 F16 172.7(3)
C17 C12 C13 F16 55.6(4)
C21 C12 C13 F16 -59.8(4)
O11 C12 C13 F14 -68.2(4)
C17 C12 C13 F14 174.7(3)
C21 C12 C13 F14 59.3(4)
O11 C12 C17 F20 -63.1(3)
C13 C12 C17 F20 55.3(4)
C21 C12 C17 F20 171.8(3)
O11 C12 C17 F18 56.5(3)
C13 C12 C17 F18 175.0(3)
C21 C12 C17 F18 -68.5(3)
O11 C12 C17 F19 175.0(3)
C13 C12 C17 F19 -66.5(4)
C21 C12 C17 F19 50.0(4)
O11 C12 C21 Se1 44.2(4)
C17 C12 C21 Se1 163.6(2)
C13 C12 C21 Se1 -79.3(3)
C40 Se1 C21 C12 -124.1(2)
Cd1 Se1 C21 C12 -24.0(2)
N1 Cd1 N31 C33 31.3(3)
O11 Cd1 N31 C33 172.9(2)
Se1 Cd1 N31 C33 -106.5(2)
N1 Cd1 N31 C34 159.43(19)
O11 Cd1 N31 C34 -59.0(2)
Se1 Cd1 N31 C34 21.60(19)
N1 Cd1 N31 C32 -86.5(2)
O11 Cd1 N31 C32 55.08(19)
Se1 Cd1 N31 C32 135.64(19)
C33 N31 C34 C35 55.8(4)
C32 N31 C34 C35 175.4(3)
Cd1 N31 C34 C35 -74.0(3)
N31 C34 C35 C36 -103.0(3)
N31 C34 C35 C40 78.6(4)
C40 C35 C36 C37 -2.7(5)
C34 C35 C36 C37 178.8(3)
C35 C36 C37 C38 1.8(6)
C36 C37 C38 C39 0.5(6)
C37 C38 C39 C40 -1.7(6)
C36 C35 C40 C39 1.3(5)
C34 C35 C40 C39 179.8(3)
C36 C35 C40 Se1 174.0(2)
C34 C35 C40 Se1 -7.6(5)
C38 C39 C40 C35 0.7(5)
C38 C39 C40 Se1 -172.8(3)
C21 Se1 C40 C35 61.8(3)
Cd1 Se1 C40 C35 -33.1(3)
C21 Se1 C40 C39 -125.0(3)
Cd1 Se1 C40 C39 140.1(2)

loop_
_platon_squeeze_void_nr
_platon_squeeze_void_average_x
_platon_squeeze_void_average_y
_platon_squeeze_void_average_z
_platon_squeeze_void_volume
_platon_squeeze_void_count_electrons
_platon_squeeze_void_content
1 0.000 0.000 0.500 207 32 ' '
